data_7045558
loop_
_publ_author_name
'Zhu, Xiancui'
'Li, Yang'
'Guo, Dianjun'
'Wang, Shaowu'
'Wei, Yun'
'Zhou, Shuangliu'

_publ_section_title
;
 Versatile reactivities of rare-earth metal dialkyl complexes supported by
 a neutral pyrrolyl-functionalized \b-diketiminato ligand.
;
_journal_issue 11
_journal_name_full 'Dalton transactions (Cambridge, England : 2003)'
_journal_page_first 3947
_journal_page_last 3957
_journal_paper_doi 10.1039/c7dt04410k
_journal_volume 47
_journal_year 2018
_chemical_formula_sum 'C58 H92 N5 Si2 Yb'
_chemical_formula_weight 1088.58
_space_group_crystal_system orthorhombic
_space_group_IT_number 19
_space_group_name_Hall 'P 2ac 2ab'
_space_group_name_H-M_alt 'P 21 21 21'
_symmetry_space_group_name_Hall 'P 2ac 2ab'
_symmetry_space_group_name_H-M 'P 21 21 21'
_atom_sites_solution_hydrogens geom
_audit_creation_method SHELXL-2018/1
_audit_update_record
;
2018-02-05 deposited with the CCDC.
2018-02-06 downloaded from the CCDC.
;
_cell_angle_alpha 90
_cell_angle_beta 90
_cell_angle_gamma 90
_cell_formula_units_Z 4
_cell_length_a 12.0511(9)
_cell_length_b 20.7963(15)
_cell_length_c 23.9256(17)
_cell_measurement_reflns_used 9931
_cell_measurement_temperature 293(2)
_cell_measurement_theta_max 27.25
_cell_measurement_theta_min 2.40
_cell_volume 5996.2(8)
_computing_cell_refinement 'Bruker SMART'
_computing_data_collection 'Bruker SMART'
_computing_data_reduction 'Bruker SAINT'
_computing_molecular_graphics 'Bruker SHELXTL'
_computing_publication_material 'Bruker SHELXTL'
_computing_structure_refinement 'SHELXL-2018/1 (Sheldrick, 2018)'
_computing_structure_solution 'Bruker SHELXTL'
_diffrn_ambient_temperature 293(2)
_diffrn_measured_fraction_theta_full 1.000
_diffrn_measured_fraction_theta_max 0.993
_diffrn_measurement_device_type 'CCD area detector'
_diffrn_measurement_method 'phi and omega scans'
_diffrn_radiation_type MoK\a
_diffrn_radiation_wavelength 0.71073
_diffrn_reflns_av_R_equivalents 0.0690
_diffrn_reflns_av_unetI/netI 0.0806
_diffrn_reflns_Laue_measured_fraction_full 1.000
_diffrn_reflns_Laue_measured_fraction_max 0.993
_diffrn_reflns_limit_h_max 15
_diffrn_reflns_limit_h_min -15
_diffrn_reflns_limit_k_max 26
_diffrn_reflns_limit_k_min -26
_diffrn_reflns_limit_l_max 30
_diffrn_reflns_limit_l_min -31
_diffrn_reflns_number 49979
_diffrn_reflns_point_group_measured_fraction_full 1.000
_diffrn_reflns_point_group_measured_fraction_max 0.982
_diffrn_reflns_theta_full 25.242
_diffrn_reflns_theta_max 27.530
_diffrn_reflns_theta_min 1.297
_exptl_absorpt_coefficient_mu 1.637
_exptl_absorpt_correction_T_max 0.7354
_exptl_absorpt_correction_T_min 0.7046
_exptl_absorpt_correction_type multi-scan
_exptl_crystal_colour red
_exptl_crystal_density_diffrn 1.206
_exptl_crystal_description block
_exptl_crystal_F_000 2292
_exptl_crystal_size_max 0.230
_exptl_crystal_size_mid 0.210
_exptl_crystal_size_min 0.200
_exptl_transmission_factor_max 0.7456
_exptl_transmission_factor_min 0.5419
_refine_diff_density_max 2.036
_refine_diff_density_min -0.959
_refine_diff_density_rms 0.087
_refine_ls_abs_structure_details
;
 Flack x determined using 3267 quotients [(I+)-(I-)]/[(I+)+(I-)]
 (Parsons, Flack and Wagner, Acta Cryst. B69 (2013) 249-259).
;
_refine_ls_abs_structure_Flack -0.002(5)
_refine_ls_extinction_method none
_refine_ls_goodness_of_fit_ref 0.922
_refine_ls_hydrogen_treatment constr
_refine_ls_matrix_type full
_refine_ls_number_parameters 617
_refine_ls_number_reflns 13560
_refine_ls_number_restraints 0
_refine_ls_restrained_S_all 0.922
_refine_ls_R_factor_all 0.0850
_refine_ls_R_factor_gt 0.0429
_refine_ls_shift/su_max 0.001
_refine_ls_shift/su_mean 0.000
_refine_ls_structure_factor_coef Fsqd
_refine_ls_weighting_details 'w=1/[\s^2^(Fo^2^)+(0.0351P)^2^+0.5361P] where P=(Fo^2^+2Fc^2^)/3'
_refine_ls_weighting_scheme calc
_refine_ls_wR_factor_gt 0.0710
_refine_ls_wR_factor_ref 0.0831
_reflns_Friedel_coverage 0.804
_reflns_Friedel_fraction_full 1.000
_reflns_Friedel_fraction_max 0.970
_reflns_number_gt 9178
_reflns_number_total 13560
_reflns_threshold_expression 'I > 2\s(I)'
_cod_data_source_file c7dt04410k2.cif
_cod_data_source_block 6d
_cod_depositor_comments 'Adding full bibliography for 7045551--7045564.cif.'
_cod_database_code 7045558
_shelx_shelxl_version_number 2018/1
_shelx_space_group_comment
;
The symmetry employed for this shelxl refinement is uniquely defined
by the following loop, which should always be used as a source of
symmetry information in preference to the above space-group names.
They are only intended as comments.
;
_shelx_estimated_absorpt_t_min 0.705
_shelx_estimated_absorpt_t_max 0.735

loop_
_space_group_symop_operation_xyz
'x, y, z'
'-x+1/2, -y, z+1/2'
'-x, y+1/2, -z+1/2'
'x+1/2, -y+1/2, -z'

loop_
_atom_site_label
_atom_site_type_symbol
_atom_site_fract_x
_atom_site_fract_y
_atom_site_fract_z
_atom_site_U_iso_or_equiv
_atom_site_adp_type
_atom_site_occupancy
_atom_site_site_symmetry_order
_atom_site_calc_flag
_atom_site_refinement_flags_posn
_atom_site_refinement_flags_adp
C1 C 0.1584(10) -0.1504(5) -0.0221(4) 0.112(4) Uani 1 1 d . .
H1A H 0.121219 -0.190173 -0.030010 0.167 Uiso 1 1 calc R U
H1B H 0.170366 -0.127310 -0.056368 0.167 Uiso 1 1 calc R U
H1C H 0.113406 -0.124882 0.002502 0.167 Uiso 1 1 calc R U
C2 C 0.2693(8) -0.1641(4) 0.0055(4) 0.071(3) Uani 1 1 d . .
H2 H 0.308212 -0.123142 0.010474 0.086 Uiso 1 1 calc R U
C3 C 0.3392(9) -0.2065(5) -0.0335(4) 0.109(4) Uani 1 1 d . .
H3A H 0.301880 -0.246628 -0.039519 0.164 Uiso 1 1 calc R U
H3B H 0.410319 -0.214300 -0.016708 0.164 Uiso 1 1 calc R U
H3C H 0.349210 -0.184895 -0.068598 0.164 Uiso 1 1 calc R U
C4 C 0.2538(7) -0.1942(3) 0.0626(4) 0.055(2) Uani 1 1 d . .
C5 C 0.1939(8) -0.2518(3) 0.0663(4) 0.071(3) Uani 1 1 d . .
H5 H 0.165291 -0.270128 0.033888 0.085 Uiso 1 1 calc R U
C6 C 0.1765(8) -0.2817(4) 0.1164(4) 0.074(3) Uani 1 1 d . .
H6 H 0.134844 -0.319338 0.118142 0.089 Uiso 1 1 calc R U
C7 C 0.2210(7) -0.2558(4) 0.1643(4) 0.069(3) Uani 1 1 d . .
H7 H 0.211183 -0.277043 0.198162 0.082 Uiso 1 1 calc R U
C8 C 0.2798(8) -0.1990(4) 0.1631(4) 0.053(3) Uani 1 1 d . .
C9 C 0.2970(6) -0.1685(3) 0.1113(3) 0.0433(17) Uani 1 1 d . .
C10 C 0.2375(10) -0.1366(6) 0.2497(5) 0.119(4) Uani 1 1 d . .
H10A H 0.177272 -0.165436 0.257621 0.178 Uiso 1 1 calc R U
H10B H 0.210734 -0.101245 0.227688 0.178 Uiso 1 1 calc R U
H10C H 0.267774 -0.120672 0.284103 0.178 Uiso 1 1 calc R U
C11 C 0.3260(8) -0.1718(4) 0.2178(3) 0.062(2) Uani 1 1 d . .
H11 H 0.383088 -0.140222 0.207899 0.074 Uiso 1 1 calc R U
C12 C 0.3800(12) -0.2212(5) 0.2547(5) 0.133(5) Uani 1 1 d . .
H12A H 0.406347 -0.200997 0.288255 0.200 Uiso 1 1 calc R U
H12B H 0.441360 -0.240436 0.235274 0.200 Uiso 1 1 calc R U
H12C H 0.326946 -0.253893 0.264176 0.200 Uiso 1 1 calc R U
C13 C 0.5253(7) -0.1747(4) 0.0912(4) 0.079(3) Uani 1 1 d . .
H13A H 0.523306 -0.203423 0.122599 0.118 Uiso 1 1 calc R U
H13B H 0.601034 -0.166010 0.081332 0.118 Uiso 1 1 calc R U
H13C H 0.488060 -0.194230 0.060036 0.118 Uiso 1 1 calc R U
C14 C 0.4676(6) -0.1124(3) 0.1064(3) 0.0444(17) Uani 1 1 d . .
C15 C 0.5401(6) -0.0608(3) 0.1167(3) 0.050(2) Uani 1 1 d . .
H15 H 0.605973 -0.061779 0.096465 0.060 Uiso 1 1 calc R U
C16 C 0.5287(6) -0.0081(4) 0.1528(3) 0.0457(18) Uani 1 1 d . .
C17 C 0.6344(6) 0.0289(4) 0.1651(3) 0.058(2) Uani 1 1 d . .
H17A H 0.621344 0.074036 0.159922 0.087 Uiso 1 1 calc R U
H17B H 0.691957 0.014989 0.140071 0.087 Uiso 1 1 calc R U
H17C H 0.656867 0.021038 0.202946 0.087 Uiso 1 1 calc R U
C18 C 0.4299(7) 0.0495(4) 0.2247(3) 0.052(2) Uani 1 1 d . .
H18A H 0.359600 0.072234 0.225701 0.062 Uiso 1 1 calc R U
H18B H 0.488218 0.081416 0.221085 0.062 Uiso 1 1 calc R U
C19 C 0.4453(6) 0.0139(4) 0.2799(3) 0.059(3) Uani 1 1 d . .
H19A H 0.394989 0.032237 0.307215 0.070 Uiso 1 1 calc R U
H19B H 0.424035 -0.030667 0.274472 0.070 Uiso 1 1 calc R U
C20 C 0.6104(10) -0.0970(4) 0.2768(4) 0.093(3) Uani 1 1 d . .
H20A H 0.549005 -0.116358 0.295990 0.140 Uiso 1 1 calc R U
H20B H 0.674733 -0.123927 0.280513 0.140 Uiso 1 1 calc R U
H20C H 0.592449 -0.092208 0.237905 0.140 Uiso 1 1 calc R U
C21 C 0.6341(8) -0.0324(4) 0.3015(3) 0.059(2) Uani 1 1 d . .
C22 C 0.7267(7) -0.0101(5) 0.3259(4) 0.069(3) Uani 1 1 d . .
H22 H 0.792422 -0.032832 0.330877 0.083 Uiso 1 1 calc R U
C23 C 0.7070(9) 0.0531(5) 0.3425(4) 0.070(2) Uani 1 1 d . .
H23 H 0.757586 0.079706 0.360631 0.084 Uiso 1 1 calc R U
C24 C 0.6028(7) 0.0692(4) 0.3281(3) 0.054(2) Uani 1 1 d . .
C25 C 0.5386(8) 0.1278(4) 0.3396(4) 0.079(3) Uani 1 1 d . .
H25A H 0.582991 0.157070 0.361108 0.118 Uiso 1 1 calc R U
H25B H 0.473010 0.116824 0.360248 0.118 Uiso 1 1 calc R U
H25C H 0.517960 0.147738 0.304943 0.118 Uiso 1 1 calc R U
C26 C 0.3712(7) 0.0440(4) 0.0251(3) 0.064(2) Uani 1 1 d . .
H26A H 0.308541 0.038843 0.000031 0.077 Uiso 1 1 calc R U
H26B H 0.371501 0.089404 0.034432 0.077 Uiso 1 1 calc R U
C27 C 0.5110(10) -0.0463(4) -0.0473(4) 0.086(4) Uani 1 1 d . .
H27A H 0.522697 -0.073568 -0.015460 0.129 Uiso 1 1 calc R U
H27B H 0.574881 -0.047995 -0.071211 0.129 Uiso 1 1 calc R U
H27C H 0.446879 -0.060743 -0.067523 0.129 Uiso 1 1 calc R U
C28 C 0.4641(9) 0.0892(4) -0.0871(3) 0.084(3) Uani 1 1 d . .
H28A H 0.398434 0.074560 -0.105957 0.126 Uiso 1 1 calc R U
H28B H 0.526587 0.085626 -0.111793 0.126 Uiso 1 1 calc R U
H28C H 0.454701 0.133273 -0.076198 0.126 Uiso 1 1 calc R U
C29 C 0.6198(9) 0.0683(5) 0.0083(4) 0.103(4) Uani 1 1 d . .
H29A H 0.637845 0.042703 0.040464 0.155 Uiso 1 1 calc R U
H29B H 0.610611 0.112334 0.019442 0.155 Uiso 1 1 calc R U
H29C H 0.678593 0.065261 -0.018592 0.155 Uiso 1 1 calc R U
C30 C -0.0176(8) -0.1606(4) 0.1564(5) 0.093(3) Uani 1 1 d . .
H30A H -0.005120 -0.170718 0.194985 0.140 Uiso 1 1 calc R U
H30B H 0.040120 -0.179256 0.134002 0.140 Uiso 1 1 calc R U
H30C H -0.088125 -0.177559 0.144886 0.140 Uiso 1 1 calc R U
C31 C -0.0173(8) -0.0880(4) 0.1487(4) 0.061(3) Uani 1 1 d . .
H31 H 0.056840 -0.072333 0.158575 0.073 Uiso 1 1 calc R U
C32 C -0.0998(8) -0.0589(4) 0.1905(4) 0.091(3) Uani 1 1 d . .
H32A H -0.172429 -0.076241 0.183810 0.137 Uiso 1 1 calc R U
H32B H -0.101626 -0.013055 0.186047 0.137 Uiso 1 1 calc R U
H32C H -0.076987 -0.069255 0.227915 0.137 Uiso 1 1 calc R U
C33 C -0.0413(6) -0.0669(4) 0.0899(4) 0.054(2) Uani 1 1 d . .
C34 C -0.1273(8) -0.0968(4) 0.0620(5) 0.080(3) Uani 1 1 d . .
H34 H -0.168720 -0.128318 0.079990 0.096 Uiso 1 1 calc R U
C35 C -0.1522(9) -0.0801(5) 0.0078(6) 0.094(4) Uani 1 1 d . .
H35 H -0.209792 -0.100773 -0.010846 0.113 Uiso 1 1 calc R U
C36 C -0.0934(8) -0.0340(4) -0.0184(4) 0.079(3) Uani 1 1 d . .
H36 H -0.111541 -0.023570 -0.055062 0.095 Uiso 1 1 calc R U
C37 C -0.0067(6) -0.0015(5) 0.0074(3) 0.0548(17) Uani 1 1 d . .
C38 C 0.0210(6) -0.0186(3) 0.0623(3) 0.0426(18) Uani 1 1 d . .
C39 C 0.1297(9) 0.0187(5) -0.0693(4) 0.101(4) Uani 1 1 d . .
H39A H 0.182207 -0.009405 -0.051600 0.151 Uiso 1 1 calc R U
H39B H 0.168615 0.051856 -0.089163 0.151 Uiso 1 1 calc R U
H39C H 0.085172 -0.005568 -0.095112 0.151 Uiso 1 1 calc R U
C40 C 0.0550(8) 0.0490(4) -0.0250(3) 0.062(2) Uani 1 1 d . .
H40 H 0.101849 0.073131 0.001066 0.075 Uiso 1 1 calc R U
C41 C -0.0248(10) 0.0969(5) -0.0538(5) 0.114(4) Uani 1 1 d . .
H41A H -0.060258 0.076200 -0.084943 0.171 Uiso 1 1 calc R U
H41B H 0.016378 0.133463 -0.066892 0.171 Uiso 1 1 calc R U
H41C H -0.080078 0.110795 -0.027591 0.171 Uiso 1 1 calc R U
C42 C 0.1027(6) 0.0641(3) 0.1206(3) 0.0354(16) Uani 1 1 d . .
C57 C 0.4498(7) 0.1792(5) 0.1190(4) 0.080(3) Uani 1 1 d . .
H57A H 0.487331 0.202395 0.148073 0.120 Uiso 1 1 calc R U
H57B H 0.481619 0.190128 0.083488 0.120 Uiso 1 1 calc R U
H57C H 0.457666 0.133816 0.125343 0.120 Uiso 1 1 calc R U
C56 C 0.3276(7) 0.1968(3) 0.1192(3) 0.052(2) Uani 1 1 d . .
H56 H 0.290393 0.169188 0.091837 0.063 Uiso 1 1 calc R U
C58 C 0.3140(9) 0.2662(4) 0.0996(4) 0.086(3) Uani 1 1 d . .
H58A H 0.238790 0.279749 0.105562 0.129 Uiso 1 1 calc R U
H58B H 0.331338 0.268932 0.060486 0.129 Uiso 1 1 calc R U
H58C H 0.363306 0.293468 0.120312 0.129 Uiso 1 1 calc R U
C54 C 0.2737(7) 0.1847(4) 0.1754(4) 0.041(2) Uani 1 1 d . .
C53 C 0.2958(8) 0.2278(3) 0.2176(4) 0.062(2) Uani 1 1 d . .
H53 H 0.343643 0.261982 0.210770 0.075 Uiso 1 1 calc R U
C52 C 0.2481(9) 0.2214(5) 0.2700(4) 0.080(3) Uani 1 1 d . .
H52 H 0.263025 0.251171 0.298007 0.096 Uiso 1 1 calc R U
C51 C 0.1802(9) 0.1715(4) 0.2798(4) 0.073(3) Uani 1 1 d . .
H51 H 0.148243 0.167294 0.315009 0.088 Uiso 1 1 calc R U
C50 C 0.1559(7) 0.1257(4) 0.2391(3) 0.0462(19) Uani 1 1 d . .
C55 C 0.2043(6) 0.1319(3) 0.1856(3) 0.0360(15) Uani 1 1 d . .
C48 C 0.0836(7) 0.0686(4) 0.2550(3) 0.060(2) Uani 1 1 d . .
H48 H 0.068268 0.043514 0.221180 0.072 Uiso 1 1 calc R U
C47 C 0.1435(9) 0.0253(5) 0.2967(4) 0.100(4) Uani 1 1 d . .
H47A H 0.210999 0.009717 0.280304 0.149 Uiso 1 1 calc R U
H47B H 0.096651 -0.010357 0.306217 0.149 Uiso 1 1 calc R U
H47C H 0.160464 0.049456 0.329824 0.149 Uiso 1 1 calc R U
C49 C -0.0269(8) 0.0904(5) 0.2800(4) 0.094(3) Uani 1 1 d . .
H49A H -0.013764 0.111282 0.315181 0.140 Uiso 1 1 calc R U
H49B H -0.073950 0.053722 0.285667 0.140 Uiso 1 1 calc R U
H49C H -0.062443 0.119934 0.254886 0.140 Uiso 1 1 calc R U
C43 C -0.0057(7) 0.1009(3) 0.1242(3) 0.048(2) Uani 1 1 d . .
H43A H -0.030284 0.096321 0.162607 0.058 Uiso 1 1 calc R U
H43B H -0.058029 0.076751 0.101686 0.058 Uiso 1 1 calc R U
C44 C -0.1825(8) 0.1923(5) 0.0891(5) 0.107(4) Uani 1 1 d . .
H44A H -0.224509 0.175706 0.119976 0.160 Uiso 1 1 calc R U
H44B H -0.197499 0.167165 0.056312 0.160 Uiso 1 1 calc R U
H44C H -0.203090 0.236225 0.082429 0.160 Uiso 1 1 calc R U
C45 C 0.0515(9) 0.2160(4) 0.0450(4) 0.085(3) Uani 1 1 d . .
H45A H 0.059206 0.261904 0.046512 0.128 Uiso 1 1 calc R U
H45B H 0.014048 0.204130 0.011099 0.128 Uiso 1 1 calc R U
H45C H 0.123644 0.196426 0.045755 0.128 Uiso 1 1 calc R U
C46 C -0.0065(8) 0.2421(4) 0.1672(4) 0.080(3) Uani 1 1 d . .
H46A H 0.071561 0.244670 0.174810 0.119 Uiso 1 1 calc R U
H46B H -0.044297 0.225095 0.199269 0.119 Uiso 1 1 calc R U
H46C H -0.034595 0.284212 0.158909 0.119 Uiso 1 1 calc R U
N1 N 0.3589(5) -0.1084(2) 0.1111(2) 0.0407(14) Uani 1 1 d . .
N2 N 0.4317(4) 0.0079(3) 0.1750(2) 0.0385(13) Uani 1 1 d . .
N3 N 0.5574(5) 0.0155(3) 0.3027(2) 0.0476(18) Uani 1 1 d . .
N4 N 0.1128(4) 0.0101(3) 0.0904(2) 0.0367(15) Uani 1 1 d . .
N5 N 0.1962(5) 0.0822(2) 0.1453(2) 0.0312(11) Uani 1 1 d . .
Si1 Si 0.4886(2) 0.03845(12) -0.02324(10) 0.0575(7) Uani 1 1 d . .
Si2 Si -0.0303(2) 0.18802(10) 0.10591(12) 0.0608(6) Uani 1 1 d . .
Yb1 Yb 0.30406(2) -0.00117(2) 0.10644(2) 0.03374(8) Uani 1 1 d . .

loop_
_atom_site_aniso_label
_atom_site_aniso_U_11
_atom_site_aniso_U_22
_atom_site_aniso_U_33
_atom_site_aniso_U_23
_atom_site_aniso_U_13
_atom_site_aniso_U_12
C1 0.156(12) 0.093(8) 0.085(8) -0.007(6) -0.033(8) 0.049(8)
C2 0.098(8) 0.051(5) 0.065(6) -0.008(4) -0.017(6) -0.002(5)
C3 0.111(10) 0.135(10) 0.082(8) -0.019(7) 0.008(7) 0.016(8)
C4 0.061(5) 0.034(4) 0.071(6) -0.004(4) -0.007(5) 0.003(4)
C5 0.073(6) 0.039(4) 0.099(7) -0.009(4) -0.031(6) -0.004(5)
C6 0.066(7) 0.042(4) 0.116(9) 0.009(5) -0.010(6) -0.004(4)
C7 0.062(7) 0.055(5) 0.089(7) 0.023(5) -0.001(5) -0.002(4)
C8 0.050(6) 0.042(5) 0.067(7) 0.006(4) -0.002(5) 0.005(4)
C9 0.034(4) 0.033(3) 0.064(5) 0.008(4) 0.003(5) 0.007(3)
C10 0.123(12) 0.134(11) 0.099(10) -0.027(8) 0.004(9) 0.006(9)
C11 0.071(7) 0.056(5) 0.058(6) 0.014(4) -0.005(5) -0.005(5)
C12 0.186(14) 0.089(8) 0.124(10) 0.012(7) -0.076(10) 0.023(9)
C13 0.055(6) 0.056(5) 0.125(9) -0.016(5) 0.006(6) 0.016(4)
C14 0.044(5) 0.036(3) 0.053(4) -0.003(4) 0.002(4) 0.006(3)
C15 0.041(5) 0.056(4) 0.054(5) -0.001(4) 0.008(4) 0.004(3)
C16 0.044(4) 0.046(5) 0.048(4) 0.011(4) -0.015(3) -0.009(4)
C17 0.042(5) 0.070(5) 0.062(6) -0.001(4) -0.008(4) -0.008(4)
C18 0.059(6) 0.056(4) 0.040(4) 0.003(4) -0.012(4) 0.005(4)
C19 0.059(5) 0.076(8) 0.041(4) 0.006(4) -0.011(4) -0.011(4)
C20 0.131(10) 0.059(6) 0.089(8) 0.011(5) -0.009(7) 0.013(6)
C21 0.068(7) 0.062(5) 0.049(5) 0.016(4) 0.000(5) 0.004(5)
C22 0.040(5) 0.096(9) 0.070(6) 0.021(6) 0.001(4) 0.012(6)
C23 0.065(7) 0.086(6) 0.058(6) 0.005(5) -0.004(5) -0.022(6)
C24 0.052(6) 0.065(5) 0.046(5) 0.010(4) 0.003(5) -0.005(4)
C25 0.086(7) 0.075(6) 0.074(7) -0.010(5) 0.006(6) -0.002(5)
C26 0.076(7) 0.074(6) 0.042(5) 0.006(4) 0.001(5) 0.011(5)
C27 0.124(10) 0.070(6) 0.064(7) -0.008(5) 0.032(7) 0.004(6)
C28 0.124(9) 0.083(6) 0.046(5) 0.009(4) 0.016(6) -0.020(6)
C29 0.089(9) 0.127(10) 0.094(9) -0.004(7) 0.011(7) -0.015(7)
C30 0.075(7) 0.063(6) 0.142(10) 0.015(6) 0.010(7) 0.010(5)
C31 0.036(5) 0.051(5) 0.096(8) 0.006(5) -0.002(5) -0.005(4)
C32 0.083(8) 0.078(6) 0.113(9) 0.011(6) 0.012(7) 0.006(6)
C33 0.026(4) 0.051(5) 0.086(7) -0.006(4) -0.004(4) 0.000(3)
C34 0.056(7) 0.062(6) 0.122(9) -0.008(6) -0.020(6) -0.016(5)
C35 0.059(7) 0.090(8) 0.134(11) -0.033(7) -0.035(7) -0.010(6)
C36 0.063(6) 0.086(7) 0.087(7) -0.017(6) -0.040(6) 0.001(6)
C37 0.052(4) 0.050(4) 0.062(4) -0.004(6) -0.022(4) 0.012(7)
C38 0.035(4) 0.034(4) 0.060(5) -0.011(3) -0.007(4) 0.004(3)
C39 0.132(9) 0.117(11) 0.053(5) -0.023(6) 0.008(6) -0.024(7)
C40 0.082(7) 0.060(5) 0.046(5) -0.003(4) -0.025(5) 0.002(5)
C41 0.143(11) 0.084(8) 0.114(9) 0.020(7) -0.067(8) 0.011(8)
C42 0.038(4) 0.035(3) 0.033(4) 0.002(3) 0.009(3) 0.006(3)
C57 0.067(7) 0.109(8) 0.064(7) -0.001(5) 0.003(5) -0.009(6)
C56 0.067(7) 0.040(4) 0.050(5) -0.005(4) -0.001(4) -0.016(4)
C58 0.117(9) 0.055(5) 0.086(7) 0.020(5) 0.001(7) -0.014(6)
C54 0.046(6) 0.034(4) 0.044(5) 0.001(4) 0.002(4) 0.000(3)
C53 0.074(6) 0.042(4) 0.071(6) -0.015(4) -0.001(6) -0.012(5)
C52 0.102(8) 0.075(6) 0.063(6) -0.037(5) -0.002(6) -0.007(6)
C51 0.097(8) 0.077(6) 0.045(5) -0.022(4) 0.010(5) 0.010(6)
C50 0.045(5) 0.053(4) 0.040(4) -0.001(3) 0.002(4) 0.008(4)
C55 0.042(4) 0.030(3) 0.037(4) -0.003(3) 0.001(4) 0.004(3)
C48 0.058(6) 0.073(6) 0.049(5) 0.009(4) 0.022(5) -0.002(5)
C47 0.096(8) 0.106(9) 0.097(8) 0.047(6) 0.009(6) -0.009(6)
C49 0.071(7) 0.117(9) 0.092(8) -0.016(7) 0.035(6) -0.009(7)
C43 0.037(5) 0.045(4) 0.063(6) -0.001(4) -0.001(4) 0.008(4)
C44 0.071(7) 0.082(7) 0.166(12) 0.001(7) -0.028(8) 0.030(6)
C45 0.116(9) 0.065(6) 0.074(7) 0.008(5) -0.013(6) 0.003(6)
C46 0.099(8) 0.046(5) 0.093(7) -0.014(5) -0.003(6) 0.028(5)
N1 0.043(4) 0.033(3) 0.046(4) -0.003(3) -0.005(3) 0.003(2)
N2 0.030(3) 0.046(4) 0.039(3) -0.003(3) -0.009(2) 0.000(3)
N3 0.053(4) 0.051(5) 0.039(3) 0.006(3) -0.012(3) -0.002(3)
N4 0.032(3) 0.036(4) 0.041(3) -0.003(3) -0.002(2) -0.002(3)
N5 0.032(3) 0.029(2) 0.032(3) 0.000(2) -0.004(3) -0.001(3)
Si1 0.0691(19) 0.0627(15) 0.0408(14) -0.0025(12) 0.0151(14) -0.0045(13)
Si2 0.0611(15) 0.0451(11) 0.0761(16) -0.0013(13) -0.0097(15) 0.0188(10)
Yb1 0.03325(13) 0.03401(11) 0.03395(13) -0.0022(3) -0.00174(13) 0.0034(2)

loop_
_atom_type_symbol
_atom_type_description
_atom_type_scat_dispersion_real
_atom_type_scat_dispersion_imag
_atom_type_scat_source
C C 0.0033 0.0016 'International Tables Vol C Tables 4.2.6.8 and 6.1.1.4'
H H 0.0000 0.0000 'International Tables Vol C Tables 4.2.6.8 and 6.1.1.4'
N N 0.0061 0.0033 'International Tables Vol C Tables 4.2.6.8 and 6.1.1.4'
Si Si 0.0817 0.0704 'International Tables Vol C Tables 4.2.6.8 and 6.1.1.4'
Yb Yb -0.3850 5.5486 'International Tables Vol C Tables 4.2.6.8 and 6.1.1.4'

loop_
_geom_angle_atom_site_label_1
_geom_angle_atom_site_label_2
_geom_angle_atom_site_label_3
_geom_angle
C4 C2 C1 111.3(9)
C4 C2 C3 112.3(8)
C1 C2 C3 109.0(8)
C9 C4 C5 118.1(8)
C9 C4 C2 123.6(7)
C5 C4 C2 118.2(8)
C6 C5 C4 121.5(8)
C5 C6 C7 119.5(8)
C6 C7 C8 121.3(9)
C7 C8 C9 118.8(9)
C7 C8 C11 119.1(8)
C9 C8 C11 122.1(8)
C4 C9 C8 120.7(7)
C4 C9 N1 121.4(7)
C8 C9 N1 117.8(7)
C10 C11 C12 110.1(9)
C10 C11 C8 110.9(8)
C12 C11 C8 113.9(8)
N1 C14 C15 123.7(6)
N1 C14 C13 122.0(6)
C15 C14 C13 114.2(7)
C16 C15 C14 130.1(7)
N2 C16 C15 122.0(7)
N2 C16 C17 122.3(7)
C15 C16 C17 115.7(7)
N2 C18 C19 114.3(6)
N3 C19 C18 115.2(6)
C22 C21 N3 107.6(8)
C22 C21 C20 129.8(9)
N3 C21 C20 122.5(8)
C21 C22 C23 108.0(8)
C24 C23 C22 108.7(8)
C23 C24 N3 106.3(8)
C23 C24 C25 130.6(9)
N3 C24 C25 122.9(8)
Si1 C26 Yb1 141.1(4)
C33 C31 C30 113.7(8)
C33 C31 C32 111.8(7)
C30 C31 C32 108.2(8)
C34 C33 C38 119.4(9)
C34 C33 C31 117.8(8)
C38 C33 C31 122.8(7)
C35 C34 C33 120.5(10)
C36 C35 C34 120.2(9)
C35 C36 C37 122.4(10)
C36 C37 C38 118.1(9)
C36 C37 C40 118.9(7)
C38 C37 C40 123.0(7)
C37 C38 C33 119.4(7)
C37 C38 N4 121.3(7)
C33 C38 N4 119.2(7)
C37 C40 C39 111.1(7)
C37 C40 C41 111.9(8)
C39 C40 C41 108.9(8)
N5 C42 N4 113.6(6)
N5 C42 C43 124.3(6)
N4 C42 C43 122.1(6)
C54 C56 C57 112.3(7)
C54 C56 C58 112.7(7)
C57 C56 C58 109.4(7)
C53 C54 C55 119.8(8)
C53 C54 C56 117.4(7)
C55 C54 C56 122.8(7)
C54 C53 C52 121.4(8)
C51 C52 C53 119.0(8)
C52 C51 C50 122.3(9)
C51 C50 C55 119.0(8)
C51 C50 C48 118.6(7)
C55 C50 C48 122.4(7)
C54 C55 C50 118.4(6)
C54 C55 N5 119.6(6)
C50 C55 N5 121.4(6)
C50 C48 C47 110.7(7)
C50 C48 C49 111.4(7)
C47 C48 C49 109.3(7)
C42 C43 Si2 127.4(6)
C14 N1 C9 117.1(5)
C14 N1 Yb1 109.8(4)
C9 N1 Yb1 132.7(4)
C16 N2 C18 119.0(6)
C16 N2 Yb1 106.7(4)
C18 N2 Yb1 128.8(5)
C21 N3 C24 109.4(7)
C21 N3 C19 127.2(7)
C24 N3 C19 123.4(7)
C42 N4 C38 122.3(6)
C42 N4 Yb1 94.9(4)
C38 N4 Yb1 142.8(4)
C42 N5 C55 124.6(6)
C42 N5 Yb1 94.8(4)
C55 N5 Yb1 140.1(4)
C26 Si1 C29 112.3(4)
C26 Si1 C27 111.4(4)
C29 Si1 C27 108.4(5)
C26 Si1 C28 110.9(4)
C29 Si1 C28 106.1(5)
C27 Si1 C28 107.5(4)
C45 Si2 C46 110.3(4)
C45 Si2 C44 109.6(5)
C46 Si2 C44 106.8(4)
C45 Si2 C43 113.6(4)
C46 Si2 C43 111.8(4)
C44 Si2 C43 104.4(4)
N2 Yb1 C26 109.9(3)
N2 Yb1 N1 81.5(2)
C26 Yb1 N1 109.3(2)
N2 Yb1 N4 141.20(19)
C26 Yb1 N4 99.5(2)
N1 Yb1 N4 112.5(2)
N2 Yb1 N5 91.6(2)
C26 Yb1 N5 103.1(2)
N1 Yb1 N5 147.29(19)
N4 Yb1 N5 56.63(18)

loop_
_geom_bond_atom_site_label_1
_geom_bond_atom_site_label_2
_geom_bond_distance
C1 C2 1.519(13)
C2 C4 1.514(11)
C2 C3 1.535(12)
C4 C9 1.384(11)
C4 C5 1.402(10)
C5 C6 1.367(12)
C6 C7 1.375(12)
C7 C8 1.377(11)
C8 C9 1.407(11)
C8 C11 1.532(11)
C9 N1 1.456(8)
C10 C11 1.501(13)
C11 C12 1.504(12)
C13 C14 1.515(9)
C14 N1 1.319(8)
C14 C15 1.405(9)
C15 C16 1.401(10)
C16 N2 1.327(8)
C16 C17 1.517(9)
C18 N2 1.470(8)
C18 C19 1.526(9)
C19 N3 1.458(9)
C20 C21 1.496(12)
C21 C22 1.342(11)
C21 N3 1.359(9)
C22 C23 1.393(13)
C23 C24 1.345(11)
C24 N3 1.384(9)
C24 C25 1.469(11)
C26 Si1 1.831(8)
C26 Yb1 2.307(7)
C27 Si1 1.873(8)
C28 Si1 1.880(8)
C29 Si1 1.859(11)
C30 C31 1.520(11)
C31 C33 1.502(12)
C31 C32 1.534(12)
C33 C34 1.381(11)
C33 C38 1.417(10)
C34 C35 1.376(14)
C35 C36 1.347(14)
C36 C37 1.389(11)
C37 C38 1.402(9)
C37 C40 1.502(12)
C38 N4 1.426(8)
C39 C40 1.528(12)
C40 C41 1.546(11)
C42 N5 1.327(8)
C42 N4 1.340(8)
C42 C43 1.517(9)
C57 C56 1.518(11)
C56 C54 1.513(10)
C56 C58 1.526(10)
C54 C53 1.376(10)
C54 C55 1.401(9)
C53 C52 1.386(12)
C52 C51 1.342(12)
C51 C50 1.394(11)
C50 C55 1.412(9)
C50 C48 1.521(11)
C55 N5 1.417(7)
C48 C47 1.524(11)
C48 C49 1.530(11)
C43 Si2 1.887(7)
C44 Si2 1.879(9)
C45 Si2 1.854(9)
C46 Si2 1.869(8)
N1 Yb1 2.328(5)
N2 Yb1 2.257(5)
N4 Yb1 2.348(5)
N5 Yb1 2.357(5)
